data_4512801
loop_
_publ_author_name
'Saraswatula, Viswanadha G.'
'Saha, Binoy K.'

_publ_section_title
;
 Modulation of Thermal Expansion by Guests and Polymorphism in a Hydrogen
 Bonded Host
;
_journal_issue 2
_journal_name_full 'Crystal Growth &amp; Design'
_journal_page_first 593
_journal_paper_doi 10.1021/cg501178f
_journal_volume 15
_journal_year 2015
_chemical_formula_moiety 'C30 H28 O4, 2.7(C7 H8 O), 0.3(C4 H8 O2)'
_chemical_formula_sum 'C50.1 H52 O7.3'
_chemical_formula_weight 770.92
_chemical_name_common 1-pc-298K
_chemical_name_systematic
;
 1,1,4,4,-tetrakis(4-hydroxyphenyl)cyclohexane.4-methylphenol.ethylacetate 
;
_space_group_crystal_system triclinic
_space_group_IT_number 2
_space_group_name_Hall '-P 1'
_space_group_name_H-M_alt 'P -1'
_symmetry_space_group_name_Hall '-P 1'
_symmetry_space_group_name_H-M 'P -1'
_atom_sites_solution_hydrogens geom
_atom_sites_solution_primary direct
_atom_sites_solution_secondary difmap
_audit_creation_date 2014-06-26
_audit_creation_method
;
Olex2 1.2
(compiled 2013.11.15 svn.r2834 for OlexSys, GUI svn.r4720)
;
_cell_angle_alpha 81.210(3)
_cell_angle_beta 85.722(3)
_cell_angle_gamma 74.966(4)
_cell_formula_units_Z 1
_cell_length_a 6.3260(3)
_cell_length_b 10.5450(5)
_cell_length_c 15.9091(6)
_cell_measurement_reflns_used 4979
_cell_measurement_temperature 298(2)
_cell_measurement_theta_max 29.1213
_cell_measurement_theta_min 3.0519
_cell_volume 1012.22(8)
_computing_cell_refinement
;
CrysAlisPro, Oxford Diffraction Ltd.,
Version 1.171.34.44 (release 25-10-2010 CrysAlis171 .NET)
(compiled Oct 25 2010,18:11:34)
;
_computing_data_collection
;
CrysAlisPro, Oxford Diffraction Ltd.,
Version 1.171.34.44 (release 25-10-2010 CrysAlis171 .NET)
(compiled Oct 25 2010,18:11:34)
;
_computing_data_reduction
;
CrysAlisPro, Oxford Diffraction Ltd.,
Version 1.171.34.44 (release 25-10-2010 CrysAlis171 .NET)
(compiled Oct 25 2010,18:11:34)
;
_computing_molecular_graphics 'Olex2 (Dolomanov et al., 2009)'
_computing_publication_material 'Olex2 (Dolomanov et al., 2009)'
_computing_structure_refinement 'ShelXL (Sheldrick, 2008)'
_computing_structure_solution 'ShelXS (Sheldrick, 2008)'
_diffrn_ambient_temperature 298(2)
_diffrn_measured_fraction_theta_full 0.998
_diffrn_measured_fraction_theta_max 0.857
_diffrn_measurement_device_type 'Xcalibur, Eos'
_diffrn_measurement_method '\w scans'
_diffrn_radiation_monochromator graphite
_diffrn_radiation_type MoK\a
_diffrn_radiation_wavelength 0.71073
_diffrn_reflns_av_R_equivalents 0.0283
_diffrn_reflns_av_unetI/netI 0.0346
_diffrn_reflns_limit_h_max 8
_diffrn_reflns_limit_h_min -8
_diffrn_reflns_limit_k_max 13
_diffrn_reflns_limit_k_min -13
_diffrn_reflns_limit_l_max 20
_diffrn_reflns_limit_l_min -18
_diffrn_reflns_number 9751
_diffrn_reflns_theta_full 25.00
_diffrn_reflns_theta_max 29.19
_diffrn_reflns_theta_min 3.06
_diffrn_source 'fine-focus sealed tube'
_exptl_absorpt_coefficient_mu 0.084
_exptl_absorpt_correction_T_max 0.9657
_exptl_absorpt_correction_T_min 0.9578
_exptl_absorpt_correction_type multi-scan
_exptl_absorpt_process_details
;
CrysAlisPro, Oxford Diffraction Ltd.,
Version 1.171.34.44 (release 25-10-2010 CrysAlis171 .NET)
(compiled Oct 25 2010,18:11:34)
Empirical absorption correction using spherical harmonics,
 implemented in SCALE3 ABSPACK scaling algorithm.
;
_exptl_crystal_colour colorless
_exptl_crystal_density_diffrn 1.265
_exptl_crystal_density_method 'not measured'
_exptl_crystal_description block
_exptl_crystal_F_000 411
_exptl_crystal_size_max 0.52
_exptl_crystal_size_mid 0.51
_exptl_crystal_size_min 0.42
_platon_squeeze_details
;
0.35 molecules of 4-methylphenol and 0.15 
molecules of ethylacetate have been squeezed from the asymmetric unit
;
_refine_diff_density_max 0.246
_refine_diff_density_min -0.185
_refine_diff_density_rms 0.054
_refine_ls_extinction_method none
_refine_ls_goodness_of_fit_ref 1.060
_refine_ls_hydrogen_treatment constr
_refine_ls_matrix_type full
_refine_ls_number_parameters 230
_refine_ls_number_reflns 4696
_refine_ls_number_restraints 0
_refine_ls_restrained_S_all 1.060
_refine_ls_R_factor_all 0.0828
_refine_ls_R_factor_gt 0.0581
_refine_ls_shift/su_max 0.000
_refine_ls_shift/su_mean 0.000
_refine_ls_structure_factor_coef Fsqd
_refine_ls_weighting_details 'calc w=1/[\s^2^(Fo^2^)+(0.1126P)^2^+0.0000P] where P=(Fo^2^+2Fc^2^)/3'
_refine_ls_weighting_scheme calc
_refine_ls_wR_factor_gt 0.1720
_refine_ls_wR_factor_ref 0.1904
_reflns_number_gt 3187
_reflns_number_total 4696
_reflns_threshold_expression >2sigma(I)
_cod_data_source_file 1-pc-combined.cif
_cod_data_source_block 1-pc-298k
_cod_original_cell_volume 1012.22(7)
_cod_original_formula_sum 'C50.10 H52 O7.30'
_cod_database_code 4512801
_olex2_refinement_description
;
1. Fixed Uiso
 At 1.2 times of:
  All C(H) groups, All C(H,H) groups
 At 1.5 times of:
  All C(H,H,H) groups, All O(H) groups
2.a Secondary CH2 refined with riding coordinates:
 C3(H3A,H3B), C1(H1A,H1B)
2.b Aromatic/amide H refined with riding coordinates:
 C8(H8), C9(H9), C6(H6), C12(H12), C5(H5), C11(H11), C15(H15), C14(H14),
 C21(H21), C17(H17), C20(H20), C18(H18)
2.c Idealised Me refined as rotating group:
 C22(H22A,H22B,H22C)
2.d Idealised tetrahedral OH refined as rotating group:
 O1(H1), O2(H2), O3(H3)
;

loop_
_space_group_symop_id
_space_group_symop_operation_xyz
1 'x, y, z'
2 '-x, -y, -z'

loop_
_atom_site_label
_atom_site_type_symbol
_atom_site_fract_x
_atom_site_fract_y
_atom_site_fract_z
_atom_site_U_iso_or_equiv
_atom_site_adp_type
_atom_site_occupancy
_atom_site_symmetry_multiplicity
_atom_site_calc_flag
_atom_site_refinement_flags_posn
O1 O 0.85388(19) 0.07244(12) 0.32435(8) 0.0587(4) Uani 1 1 d .
H1 H 0.7571 0.0420 0.3503 0.088 Uiso 1 1 calc GR
C2 C 0.4872(2) 0.53533(15) 0.09164(9) 0.0395(4) Uani 1 1 d .
O2 O 0.2729(2) 0.93182(14) 0.31427(9) 0.0660(4) Uani 1 1 d .
H2 H 0.1418 0.9691 0.3145 0.099 Uiso 1 1 calc GR
C4 C 0.5883(2) 0.40479(15) 0.14925(9) 0.0387(4) Uani 1 1 d .
C8 C 0.5382(3) 0.23265(16) 0.26315(10) 0.0445(4) Uani 1 1 d .
H8 H 0.4438 0.1935 0.2995 0.053 Uiso 1 1 calc R
C9 C 0.4549(2) 0.34263(15) 0.20521(10) 0.0423(4) Uani 1 1 d .
H9 H 0.3039 0.3765 0.2035 0.051 Uiso 1 1 calc R
C6 C 0.8986(3) 0.23861(19) 0.21222(12) 0.0597(5) Uani 1 1 d .
H6 H 1.0494 0.2039 0.2140 0.072 Uiso 1 1 calc R
C10 C 0.4203(2) 0.64465(15) 0.14892(10) 0.0420(4) Uani 1 1 d .
C3 C 0.6488(2) 0.57368(16) 0.01983(9) 0.0423(4) Uani 1 1 d .
H3A H 0.5826 0.6612 -0.0094 0.051 Uiso 1 1 calc R
H3B H 0.7808 0.5783 0.0453 0.051 Uiso 1 1 calc R
C7 C 0.7609(3) 0.18094(15) 0.26705(10) 0.0428(4) Uani 1 1 d .
C1 C 0.2890(2) 0.52326(16) 0.04499(10) 0.0426(4) Uani 1 1 d .
H1A H 0.1850 0.4947 0.0867 0.051 Uiso 1 1 calc R
H1B H 0.2170 0.6100 0.0162 0.051 Uiso 1 1 calc R
C12 C 0.1563(3) 0.81712(18) 0.21259(12) 0.0556(5) Uani 1 1 d .
H12 H 0.0123 0.8669 0.2175 0.067 Uiso 1 1 calc R
C5 C 0.8116(3) 0.34878(18) 0.15425(12) 0.0554(5) Uani 1 1 d .
H5 H 0.9066 0.3865 0.1173 0.066 Uiso 1 1 calc R
C11 C 0.2095(3) 0.72190(17) 0.15893(12) 0.0524(4) Uani 1 1 d .
H11 H 0.0993 0.7090 0.1282 0.063 Uiso 1 1 calc R
C13 C 0.3162(3) 0.83896(17) 0.25926(11) 0.0502(4) Uani 1 1 d .
C15 C 0.5786(3) 0.6695(2) 0.19669(12) 0.0568(5) Uani 1 1 d .
H15 H 0.7226 0.6197 0.1920 0.068 Uiso 1 1 calc R
C14 C 0.5295(3) 0.7640(2) 0.25006(13) 0.0629(5) Uani 1 1 d .
H14 H 0.6397 0.7781 0.2803 0.075 Uiso 1 1 calc R
O3 O 0.5886(2) 0.94078(12) 0.41584(8) 0.0550(3) Uani 1 1 d .
H3 H 0.4855 0.9315 0.3911 0.083 Uiso 1 1 calc GR
C16 C 0.6696(3) 0.82741(16) 0.47166(10) 0.0440(4) Uani 1 1 d .
C21 C 0.5613(3) 0.72872(18) 0.49125(11) 0.0547(5) Uani 1 1 d .
H21 H 0.4279 0.7371 0.4672 0.066 Uiso 1 1 calc R
C17 C 0.8656(3) 0.8142(2) 0.50828(12) 0.0590(5) Uani 1 1 d .
H17 H 0.9389 0.8811 0.4958 0.071 Uiso 1 1 calc R
C20 C 0.6519(4) 0.6171(2) 0.54679(12) 0.0642(5) Uani 1 1 d .
H20 H 0.5768 0.5512 0.5601 0.077 Uiso 1 1 calc R
C18 C 0.9533(3) 0.7016(2) 0.56361(12) 0.0649(5) Uani 1 1 d .
H18 H 1.0855 0.6940 0.5883 0.078 Uiso 1 1 calc R
C19 C 0.8504(3) 0.60010(19) 0.58321(11) 0.0602(5) Uani 1 1 d .
C22 C 0.9484(5) 0.4753(2) 0.64153(14) 0.0960(9) Uani 1 1 d .
H22A H 0.8334 0.4389 0.6697 0.144 Uiso 1 1 calc GR
H22B H 1.0325 0.4954 0.6832 0.144 Uiso 1 1 calc GR
H22C H 1.0419 0.4119 0.6089 0.144 Uiso 1 1 calc GR

loop_
_atom_site_aniso_label
_atom_site_aniso_U_11
_atom_site_aniso_U_22
_atom_site_aniso_U_33
_atom_site_aniso_U_23
_atom_site_aniso_U_13
_atom_site_aniso_U_12
O1 0.0465(7) 0.0497(7) 0.0660(8) 0.0242(6) -0.0111(6) -0.0033(5)
C2 0.0266(7) 0.0433(8) 0.0451(8) 0.0143(6) -0.0104(6) -0.0120(6)
O2 0.0492(8) 0.0652(9) 0.0779(9) -0.0127(7) -0.0220(7) 0.0026(6)
C4 0.0299(7) 0.0405(8) 0.0433(8) 0.0091(6) -0.0096(6) -0.0108(6)
C8 0.0392(8) 0.0426(9) 0.0453(9) 0.0084(7) 0.0027(6) -0.0084(7)
C9 0.0296(7) 0.0442(9) 0.0467(9) 0.0063(7) -0.0011(6) -0.0053(6)
C6 0.0303(8) 0.0654(12) 0.0726(12) 0.0245(9) -0.0132(8) -0.0091(8)
C10 0.0329(8) 0.0414(9) 0.0473(9) 0.0147(7) -0.0118(6) -0.0106(6)
C3 0.0294(7) 0.0471(9) 0.0490(9) 0.0171(7) -0.0136(6) -0.0172(6)
C7 0.0414(9) 0.0384(8) 0.0442(9) 0.0078(6) -0.0105(6) -0.0074(7)
C1 0.0258(7) 0.0514(9) 0.0477(9) 0.0153(7) -0.0096(6) -0.0151(6)
C12 0.0342(8) 0.0504(10) 0.0761(12) 0.0002(9) -0.0156(8) -0.0012(7)
C5 0.0313(8) 0.0611(11) 0.0664(11) 0.0256(9) -0.0104(7) -0.0162(8)
C11 0.0350(8) 0.0532(10) 0.0665(11) 0.0046(8) -0.0188(7) -0.0096(7)
C13 0.0433(9) 0.0456(9) 0.0551(10) 0.0060(8) -0.0132(7) -0.0038(7)
C15 0.0309(8) 0.0682(12) 0.0673(11) -0.0059(9) -0.0146(7) -0.0037(8)
C14 0.0407(10) 0.0734(13) 0.0740(13) -0.0111(10) -0.0225(9) -0.0073(9)
O3 0.0592(8) 0.0473(7) 0.0557(7) 0.0073(5) -0.0143(6) -0.0132(6)
C16 0.0482(9) 0.0412(9) 0.0392(8) -0.0017(6) -0.0028(6) -0.0071(7)
C21 0.0560(11) 0.0561(11) 0.0535(10) 0.0021(8) -0.0070(8) -0.0206(9)
C17 0.0577(11) 0.0602(12) 0.0600(11) 0.0030(9) -0.0126(8) -0.0202(9)
C20 0.0854(15) 0.0513(11) 0.0559(11) 0.0025(9) 0.0018(10) -0.0240(10)
C18 0.0567(11) 0.0775(14) 0.0525(11) 0.0002(10) -0.0126(8) -0.0050(10)
C19 0.0748(13) 0.0542(11) 0.0372(9) -0.0003(8) 0.0026(8) 0.0045(9)
C22 0.134(2) 0.0724(15) 0.0510(12) 0.0105(11) 0.0018(13) 0.0164(15)

loop_
_atom_type_symbol
_atom_type_description
_atom_type_scat_dispersion_real
_atom_type_scat_dispersion_imag
_atom_type_scat_source
C C 0.0033 0.0016 'International Tables Vol C Tables 4.2.6.8 and 6.1.1.4'
H H 0.0000 0.0000 'International Tables Vol C Tables 4.2.6.8 and 6.1.1.4'
O O 0.0106 0.0060 'International Tables Vol C Tables 4.2.6.8 and 6.1.1.4'

loop_
_geom_angle_atom_site_label_1
_geom_angle_atom_site_label_2
_geom_angle_atom_site_label_3
_geom_angle
_geom_angle_site_symmetry_1
C7 O1 H1 109.5 .
C4 C2 C3 112.95(12) .
C4 C2 C1 111.17(11) .
C10 C2 C4 107.08(11) .
C10 C2 C3 109.27(12) .
C10 C2 C1 111.38(12) .
C1 C2 C3 105.05(11) .
C13 O2 H2 109.5 .
C9 C4 C2 120.11(13) .
C5 C4 C2 123.68(12) .
C5 C4 C9 116.01(13) .
C9 C8 H8 120.1 .
C7 C8 H8 120.1 .
C7 C8 C9 119.89(13) .
C4 C9 H9 118.8 .
C8 C9 C4 122.45(14) .
C8 C9 H9 118.8 .
C7 C6 H6 120.2 .
C7 C6 C5 119.69(15) .
C5 C6 H6 120.2 .
C11 C10 C2 124.70(14) .
C11 C10 C15 115.81(17) .
C15 C10 C2 119.48(14) .
C2 C3 H3A 108.9 .
C2 C3 H3B 108.9 .
H3A C3 H3B 107.7 .
C1 C3 C2 113.43(12) 2_665
C1 C3 H3A 108.9 2_665
C1 C3 H3B 108.9 2_665
C8 C7 O1 122.55(13) .
C6 C7 O1 117.93(14) .
C6 C7 C8 119.52(14) .
C2 C1 H1A 108.9 .
C2 C1 H1B 108.9 .
C3 C1 C2 113.35(13) 2_665
C3 C1 H1A 108.9 2_665
C3 C1 H1B 108.9 2_665
H1A C1 H1B 107.7 .
C11 C12 H12 119.9 .
C11 C12 C13 120.18(16) .
C13 C12 H12 119.9 .
C4 C5 H5 118.8 .
C6 C5 C4 122.44(13) .
C6 C5 H5 118.8 .
C10 C11 H11 118.7 .
C12 C11 C10 122.66(15) .
C12 C11 H11 118.7 .
O2 C13 C12 122.87(16) .
O2 C13 C14 118.55(15) .
C12 C13 C14 118.58(18) .
C10 C15 H15 118.7 .
C14 C15 C10 122.52(16) .
C14 C15 H15 118.7 .
C13 C14 H14 119.9 .
C15 C14 C13 120.24(16) .
C15 C14 H14 119.9 .
C16 O3 H3 109.5 .
C21 C16 O3 122.23(15) .
C17 C16 O3 118.16(15) .
C17 C16 C21 119.61(16) .
C16 C21 H21 120.2 .
C16 C21 C20 119.52(17) .
C20 C21 H21 120.2 .
C16 C17 H17 120.1 .
C16 C17 C18 119.89(17) .
C18 C17 H17 120.1 .
C21 C20 H20 119.0 .
C21 C20 C19 122.09(17) .
C19 C20 H20 119.0 .
C17 C18 H18 119.1 .
C19 C18 C17 121.75(18) .
C19 C18 H18 119.1 .
C20 C19 C22 120.9(2) .
C18 C19 C20 117.11(17) .
C18 C19 C22 122.0(2) .
C19 C22 H22A 109.5 .
C19 C22 H22B 109.5 .
C19 C22 H22C 109.5 .
H22A C22 H22B 109.5 .
H22A C22 H22C 109.5 .
H22B C22 H22C 109.5 .

loop_
_geom_bond_atom_site_label_1
_geom_bond_atom_site_label_2
_geom_bond_distance
_geom_bond_site_symmetry_2
O1 H1 0.8200 .
O1 C7 1.3776(17) .
C2 C4 1.5456(19) .
C2 C10 1.533(2) .
C2 C3 1.5531(19) .
C2 C1 1.5457(19) .
O2 H2 0.8200 .
O2 C13 1.374(2) .
C4 C9 1.3894(19) .
C4 C5 1.386(2) .
C8 H8 0.9300 .
C8 C9 1.379(2) .
C8 C7 1.375(2) .
C9 H9 0.9300 .
C6 H6 0.9300 .
C6 C7 1.374(2) .
C6 C5 1.385(2) .
C10 C11 1.383(2) .
C10 C15 1.399(2) .
C3 H3A 0.9700 .
C3 H3B 0.9700 .
C3 C1 1.522(2) 2_665
C1 C3 1.522(2) 2_665
C1 H1A 0.9700 .
C1 H1B 0.9700 .
C12 H12 0.9300 .
C12 C11 1.376(3) .
C12 C13 1.383(2) .
C5 H5 0.9300 .
C11 H11 0.9300 .
C13 C14 1.385(3) .
C15 H15 0.9300 .
C15 C14 1.368(3) .
C14 H14 0.9300 .
O3 H3 0.8200 .
O3 C16 1.3806(18) .
C16 C21 1.374(2) .
C16 C17 1.374(2) .
C21 H21 0.9300 .
C21 C20 1.379(2) .
C17 H17 0.9300 .
C17 C18 1.380(2) .
C20 H20 0.9300 .
C20 C19 1.380(3) .
C18 H18 0.9300 .
C18 C19 1.377(3) .
C19 C22 1.506(3) .
C22 H22A 0.9600 .
C22 H22B 0.9600 .
C22 H22C 0.9600 .

loop_
_geom_torsion_atom_site_label_1
_geom_torsion_atom_site_label_2
_geom_torsion_atom_site_label_3
_geom_torsion_atom_site_label_4
_geom_torsion
_geom_torsion_site_symmetry_4
C2 C4 C9 C8 -174.20(14) .
C2 C4 C5 C6 173.75(16) .
C2 C10 C11 C12 178.54(14) .
C2 C10 C15 C14 -178.95(16) .
O2 C13 C14 C15 179.18(17) .
C4 C2 C10 C11 -120.89(15) .
C4 C2 C10 C15 57.90(16) .
C4 C2 C3 C1 65.64(15) 2_665
C4 C2 C1 C3 -66.85(15) 2_665
C9 C4 C5 C6 -1.0(3) .
C9 C8 C7 O1 179.07(15) .
C9 C8 C7 C6 -0.8(3) .
C10 C2 C4 C9 72.62(17) .
C10 C2 C4 C5 -101.88(18) .
C10 C2 C3 C1 -175.29(11) 2_665
C10 C2 C1 C3 173.82(10) 2_665
C10 C15 C14 C13 0.7(3) .
C3 C2 C4 C9 -167.05(14) .
C3 C2 C4 C5 18.4(2) .
C3 C2 C10 C11 116.46(15) .
C3 C2 C10 C15 -64.75(17) .
C3 C2 C1 C3 55.63(17) 2_665
C7 C8 C9 C4 0.2(3) .
C7 C6 C5 C4 0.3(3) .
C1 C2 C4 C9 -49.3(2) .
C1 C2 C4 C5 136.25(17) .
C1 C2 C10 C11 0.84(19) .
C1 C2 C10 C15 179.63(13) .
C1 C2 C3 C1 -55.68(17) 2_665
C12 C13 C14 C15 -0.9(3) .
C5 C4 C9 C8 0.7(3) .
C5 C6 C7 O1 -179.31(16) .
C5 C6 C7 C8 0.6(3) .
C11 C10 C15 C14 -0.1(3) .
C11 C12 C13 O2 -179.52(16) .
C11 C12 C13 C14 0.6(3) .
C13 C12 C11 C10 0.0(3) .
C15 C10 C11 C12 -0.3(2) .
O3 C16 C21 C20 179.29(16) .
O3 C16 C17 C18 -179.21(16) .
C16 C21 C20 C19 -0.6(3) .
C16 C17 C18 C19 0.4(3) .
C21 C16 C17 C18 0.7(3) .
C21 C20 C19 C18 1.7(3) .
C21 C20 C19 C22 -178.11(18) .
C17 C16 C21 C20 -0.6(3) .
C17 C18 C19 C20 -1.6(3) .
C17 C18 C19 C22 178.20(19) .

loop_
_platon_squeeze_void_nr
_platon_squeeze_void_average_x
_platon_squeeze_void_average_y
_platon_squeeze_void_average_z
_platon_squeeze_void_volume
_platon_squeeze_void_count_electrons
_platon_squeeze_void_content
1 -0.126 0.500 0.500 163 20 ' '
